data_4335932
loop_
_publ_author_name
'Filippo Monti'
'Florian Kessler'
'Manuel Delgado'
'Julien Frey'
'Federico Bazzanini'
'Gianluca Accorsi'
'Nicola Armaroli'
'Henk J. Bolink'
'Enrique Ort\'i'
'Rosario Scopelliti'
'Md. Khaja Nazeeruddin'
'Etienne Baranoff'

_publ_section_title
;
 Charged Bis-Cyclometalated Iridium(III) Complexes with Carbene-Based
 Ancillary Ligands
;
_journal_name_full 'Inorganic Chemistry'
_journal_page_first 10292
_journal_page_last 10305
_journal_paper_doi 10.1021/ic400600d
_journal_volume 52
_journal_year 2013
_chemical_formula_moiety 'C41 H39 Ir N5, F6 P, 2(C H2 Cl2)'
_chemical_formula_sum 'C43 H43 Cl4 F6 Ir N5 P'
_chemical_formula_weight 1108.79
_chemical_name_systematic
; 
 ? 
;
_space_group_IT_number 14
_symmetry_cell_setting monoclinic
_symmetry_space_group_name_Hall '-P 2yn'
_symmetry_space_group_name_H-M 'P 1 21/n 1'
_atom_sites_solution_hydrogens geom
_atom_sites_solution_primary direct
_atom_sites_solution_secondary difmap
_audit_creation_method SHELXL-97
_cell_angle_alpha 90.00
_cell_angle_beta 115.524(8)
_cell_angle_gamma 90.00
_cell_formula_units_Z 4
_cell_length_a 13.4412(15)
_cell_length_b 23.796(6)
_cell_length_c 15.1690(18)
_cell_measurement_reflns_used 297
_cell_measurement_temperature 100(2)
_cell_measurement_theta_max 22
_cell_measurement_theta_min 3
_cell_volume 4378.2(13)
_computing_cell_refinement 'Dirax/lsq (Duisenberg & Schreurs, 1989-2000)'
_computing_data_collection 'Collect (Bruker AXS BV, 1997-2004)'
_computing_data_reduction 'EvalCCD (Duisenberg & Schreurs, 1990-2000)'
_computing_molecular_graphics 'Bruker SHELXTL'
_computing_publication_material 'Bruker SHELXTL'
_computing_structure_refinement 'SHELXL-97 (Sheldrick, 1997)'
_computing_structure_solution 'SHELXS-97 (Sheldrick, 1990)'
_diffrn_ambient_temperature 100(2)
_diffrn_measured_fraction_theta_full 0.972
_diffrn_measured_fraction_theta_max 0.867
_diffrn_measurement_device_type 'Bruker APEX II CCD'
_diffrn_measurement_method 'phi and omega scans'
_diffrn_radiation_monochromator graphite
_diffrn_radiation_source 'fine-focus sealed tube'
_diffrn_radiation_type MoK\a
_diffrn_radiation_wavelength 0.71073
_diffrn_reflns_av_R_equivalents 0.0604
_diffrn_reflns_av_sigmaI/netI 0.0441
_diffrn_reflns_limit_h_max 16
_diffrn_reflns_limit_h_min -18
_diffrn_reflns_limit_k_max 30
_diffrn_reflns_limit_k_min -31
_diffrn_reflns_limit_l_max 19
_diffrn_reflns_limit_l_min -21
_diffrn_reflns_number 58067
_diffrn_reflns_theta_full 27.50
_diffrn_reflns_theta_max 29.58
_diffrn_reflns_theta_min 3.18
_exptl_absorpt_coefficient_mu 3.394
_exptl_absorpt_correction_T_max 0.7459
_exptl_absorpt_correction_T_min 0.3891
_exptl_absorpt_correction_type multi-scan
_exptl_absorpt_process_details 'SADABS 2008, Bruker AXS, 2008'
_exptl_crystal_colour yellow
_exptl_crystal_density_diffrn 1.682
_exptl_crystal_description prismatic
_exptl_crystal_F_000 2200
_exptl_crystal_size_max 0.45
_exptl_crystal_size_mid 0.31
_exptl_crystal_size_min 0.25
_refine_diff_density_max 2.119
_refine_diff_density_min -1.251
_refine_diff_density_rms 0.141
_refine_ls_extinction_coef 0.00025(5)
_refine_ls_extinction_expression Fc^*^=kFc[1+0.001xFc^2^\l^3^/sin(2\q)]^-1/4^
_refine_ls_extinction_method SHELXL
_refine_ls_goodness_of_fit_ref 1.090
_refine_ls_hydrogen_treatment constr
_refine_ls_matrix_type full
_refine_ls_number_parameters 542
_refine_ls_number_reflns 10654
_refine_ls_number_restraints 0
_refine_ls_restrained_S_all 1.090
_refine_ls_R_factor_all 0.0511
_refine_ls_R_factor_gt 0.0365
_refine_ls_shift/su_max 0.001
_refine_ls_shift/su_mean 0.000
_refine_ls_structure_factor_coef Fsqd
_refine_ls_weighting_details 'calc w=1/[\s^2^(Fo^2^)+(0.0274P)^2^+13.5159P] where P=(Fo^2^+2Fc^2^)/3'
_refine_ls_weighting_scheme calc
_refine_ls_wR_factor_gt 0.0779
_refine_ls_wR_factor_ref 0.0857
_reflns_number_gt 8867
_reflns_number_total 10654
_reflns_threshold_expression >2sigma(I)
_cod_data_source_file ic400600d_si_002.cif
_cod_data_source_block fk42
_cod_original_cell_volume 4378.3(12)
_cod_original_sg_symbol_H-M 'P 21/n'
_cod_database_code 4335932

loop_
_symmetry_equiv_pos_as_xyz
'x, y, z'
'-x+1/2, y+1/2, -z+1/2'
'-x, -y, -z'
'x-1/2, -y-1/2, z-1/2'

loop_
_atom_site_label
_atom_site_type_symbol
_atom_site_fract_x
_atom_site_fract_y
_atom_site_fract_z
_atom_site_U_iso_or_equiv
_atom_site_adp_type
_atom_site_occupancy
_atom_site_symmetry_multiplicity
_atom_site_calc_flag
_atom_site_refinement_flags
Ir1 Ir 0.156469(12) 0.365568(6) 0.345112(10) 0.01311(6) Uani 1 1 d .
N1 N 0.2432(3) 0.43648(13) 0.4144(2) 0.0139(6) Uani 1 1 d .
N2 N 0.0856(3) 0.28797(13) 0.2968(2) 0.0166(7) Uani 1 1 d .
N3 N 0.1856(3) 0.37194(13) 0.1465(2) 0.0153(7) Uani 1 1 d .
N4 N 0.0361(3) 0.40928(13) 0.1449(2) 0.0143(6) Uani 1 1 d .
N5 N 0.0054(3) 0.41274(13) 0.2833(2) 0.0170(7) Uani 1 1 d .
C1 C 0.2832(3) 0.47504(16) 0.3721(3) 0.0182(8) Uani 1 1 d .
H1 H 0.2653 0.4716 0.3045 0.022 Uiso 1 1 calc R
C2 C 0.3493(3) 0.51931(17) 0.4242(3) 0.0201(8) Uani 1 1 d .
H2 H 0.3759 0.5458 0.3927 0.024 Uiso 1 1 calc R
C3 C 0.3762(3) 0.52460(17) 0.5232(3) 0.0202(8) Uani 1 1 d .
H3 H 0.4218 0.5545 0.5603 0.024 Uiso 1 1 calc R
C4 C 0.3352(3) 0.48546(17) 0.5667(3) 0.0191(8) Uani 1 1 d .
H4 H 0.3526 0.4886 0.6342 0.023 Uiso 1 1 calc R
C5 C 0.2684(3) 0.44137(16) 0.5118(3) 0.0160(8) Uani 1 1 d .
C6 C 0.2212(3) 0.39717(16) 0.5499(3) 0.0161(8) Uani 1 1 d .
C7 C 0.2366(4) 0.39502(17) 0.6474(3) 0.0198(8) Uani 1 1 d .
H7 H 0.2796 0.4229 0.6925 0.024 Uiso 1 1 calc R
C8 C 0.1889(4) 0.35202(18) 0.6778(3) 0.0235(9) Uani 1 1 d .
H8 H 0.1989 0.3506 0.7437 0.028 Uiso 1 1 calc R
C9 C 0.1267(4) 0.31118(17) 0.6121(3) 0.0215(9) Uani 1 1 d .
H9 H 0.0938 0.2819 0.6329 0.026 Uiso 1 1 calc R
C10 C 0.1122(3) 0.31285(16) 0.5145(3) 0.0189(8) Uani 1 1 d .
H10 H 0.0697 0.2845 0.4703 0.023 Uiso 1 1 calc R
C11 C 0.1592(3) 0.35543(16) 0.4814(3) 0.0171(8) Uani 1 1 d .
C12 C 0.2936(3) 0.31709(16) 0.3994(3) 0.0188(8) Uani 1 1 d .
C13 C 0.4038(4) 0.33344(17) 0.4537(3) 0.0210(9) Uani 1 1 d .
H13 H 0.4213 0.3723 0.4636 0.025 Uiso 1 1 calc R
C14 C 0.4877(4) 0.29389(19) 0.4932(3) 0.0272(10) Uani 1 1 d .
H14 H 0.5617 0.3060 0.5287 0.033 Uiso 1 1 calc R
C15 C 0.4641(4) 0.23660(19) 0.4811(3) 0.0311(11) Uani 1 1 d .
H15 H 0.5219 0.2099 0.5088 0.037 Uiso 1 1 calc R
C16 C 0.3571(4) 0.21868(18) 0.4289(3) 0.0255(9) Uani 1 1 d .
H16 H 0.3410 0.1796 0.4206 0.031 Uiso 1 1 calc R
C17 C 0.2716(4) 0.25833(16) 0.3879(3) 0.0197(8) Uani 1 1 d .
C18 C 0.1562(3) 0.24337(16) 0.3281(3) 0.0186(8) Uani 1 1 d .
C19 C 0.1144(4) 0.18848(17) 0.3006(3) 0.0228(9) Uani 1 1 d .
H19 H 0.1625 0.1571 0.3235 0.027 Uiso 1 1 calc R
C20 C 0.0042(4) 0.18025(18) 0.2407(3) 0.0291(10) Uani 1 1 d .
H20 H -0.0238 0.1434 0.2217 0.035 Uiso 1 1 calc R
C21 C -0.0655(4) 0.22643(19) 0.2082(3) 0.0285(10) Uani 1 1 d .
H21 H -0.1415 0.2216 0.1661 0.034 Uiso 1 1 calc R
C22 C -0.0230(4) 0.27913(17) 0.2379(3) 0.0215(9) Uani 1 1 d .
H22 H -0.0711 0.3106 0.2166 0.026 Uiso 1 1 calc R
C23 C 0.1357(3) 0.38306(15) 0.2048(3) 0.0149(8) Uani 1 1 d .
C24 C 0.1214(3) 0.39025(15) 0.0505(3) 0.0167(8) Uani 1 1 d .
C25 C 0.1420(4) 0.38723(17) -0.0316(3) 0.0209(9) Uani 1 1 d .
H25 H 0.2085 0.3717 -0.0285 0.025 Uiso 1 1 calc R
C26 C 0.0606(4) 0.40811(18) -0.1187(3) 0.0233(9) Uani 1 1 d .
H26 H 0.0717 0.4071 -0.1765 0.028 Uiso 1 1 calc R
C27 C -0.0378(4) 0.43064(17) -0.1221(3) 0.0230(9) Uani 1 1 d .
H27 H -0.0925 0.4438 -0.1828 0.028 Uiso 1 1 calc R
C28 C -0.0574(4) 0.43424(16) -0.0395(3) 0.0190(8) Uani 1 1 d .
H28 H -0.1238 0.4497 -0.0422 0.023 Uiso 1 1 calc R
C29 C 0.0256(3) 0.41393(15) 0.0483(3) 0.0148(8) Uani 1 1 d .
C30 C -0.0326(3) 0.42773(15) 0.1878(3) 0.0145(7) Uani 1 1 d .
C31 C -0.1288(3) 0.45822(17) 0.1392(3) 0.0192(8) Uani 1 1 d .
H31 H -0.1531 0.4678 0.0723 0.023 Uiso 1 1 calc R
C32 C -0.1896(3) 0.47475(18) 0.1897(3) 0.0216(9) Uani 1 1 d .
C33 C -0.1494(4) 0.46031(18) 0.2882(3) 0.0228(9) Uani 1 1 d .
H33 H -0.1882 0.4716 0.3249 0.027 Uiso 1 1 calc R
C34 C -0.0529(3) 0.42953(17) 0.3324(3) 0.0205(9) Uani 1 1 d .
H34 H -0.0268 0.4199 0.3995 0.025 Uiso 1 1 calc R
C35 C 0.2929(3) 0.34419(17) 0.1788(3) 0.0198(8) Uani 1 1 d .
H35A H 0.3349 0.3490 0.2503 0.024 Uiso 1 1 calc R
H35B H 0.3352 0.3625 0.1471 0.024 Uiso 1 1 calc R
C36 C 0.2816(4) 0.28141(18) 0.1543(3) 0.0238(9) Uani 1 1 d .
H36A H 0.2330 0.2636 0.1801 0.029 Uiso 1 1 calc R
H36B H 0.2475 0.2764 0.0825 0.029 Uiso 1 1 calc R
C37 C 0.3944(4) 0.25336(19) 0.1990(3) 0.0267(10) Uani 1 1 d .
H37A H 0.4303 0.2623 0.2696 0.032 Uiso 1 1 calc R
H37B H 0.4401 0.2700 0.1691 0.032 Uiso 1 1 calc R
C38 C 0.3935(4) 0.18893(19) 0.1869(3) 0.0287(10) Uani 1 1 d .
H38A H 0.4697 0.1748 0.2237 0.034 Uiso 1 1 calc R
H38B H 0.3480 0.1723 0.2170 0.034 Uiso 1 1 calc R
C39 C 0.3498(4) 0.16803(19) 0.0816(3) 0.0292(10) Uani 1 1 d .
H39A H 0.3809 0.1916 0.0458 0.035 Uiso 1 1 calc R
H39B H 0.2687 0.1725 0.0494 0.035 Uiso 1 1 calc R
C40 C 0.3786(4) 0.1065(2) 0.0745(4) 0.0377(12) Uani 1 1 d .
H40A H 0.4587 0.1025 0.0999 0.057 Uiso 1 1 calc R
H40B H 0.3435 0.0945 0.0060 0.057 Uiso 1 1 calc R
H40C H 0.3519 0.0831 0.1130 0.057 Uiso 1 1 calc R
C41 C -0.2944(4) 0.5081(2) 0.1393(3) 0.0369(13) Uani 1 1 d .
H41A H -0.2784 0.5482 0.1526 0.055 Uiso 1 1 calc R
H41B H -0.3477 0.4962 0.1639 0.055 Uiso 1 1 calc R
H41C H -0.3254 0.5014 0.0687 0.055 Uiso 1 1 calc R
P1 P 0.39018(9) 0.51082(4) 0.16853(7) 0.0169(2) Uani 1 1 d .
F1 F 0.4148(3) 0.46597(12) 0.10216(19) 0.0412(8) Uani 1 1 d .
F2 F 0.4460(2) 0.46969(10) 0.26076(17) 0.0270(6) Uani 1 1 d .
F3 F 0.2728(2) 0.48270(11) 0.1428(2) 0.0347(7) Uani 1 1 d .
F4 F 0.3658(3) 0.55626(11) 0.23462(19) 0.0337(7) Uani 1 1 d .
F5 F 0.3335(2) 0.55204(10) 0.07556(17) 0.0252(5) Uani 1 1 d .
F6 F 0.5071(2) 0.54048(13) 0.19450(19) 0.0357(7) Uani 1 1 d .
C42 C -0.2770(5) 0.3105(2) 0.3172(4) 0.0411(13) Uani 1 1 d .
H42A H -0.2706 0.3005 0.2566 0.049 Uiso 1 1 calc R
H42B H -0.2036 0.3228 0.3661 0.049 Uiso 1 1 calc R
Cl1 Cl -0.37363(14) 0.36698(6) 0.29258(11) 0.0485(3) Uani 1 1 d .
Cl2 Cl -0.31913(12) 0.25058(6) 0.36190(10) 0.0439(3) Uani 1 1 d .
C43 C 0.0378(4) 0.1255(2) 0.5135(4) 0.0358(12) Uani 1 1 d .
H43A H 0.0348 0.1025 0.5668 0.043 Uiso 1 1 calc R
H43B H 0.0318 0.0997 0.4602 0.043 Uiso 1 1 calc R
Cl3 Cl 0.16619(11) 0.16101(5) 0.55784(9) 0.0356(3) Uani 1 1 d .
Cl4 Cl -0.07509(12) 0.17287(6) 0.46936(10) 0.0425(3) Uani 1 1 d .

loop_
_atom_site_aniso_label
_atom_site_aniso_U_11
_atom_site_aniso_U_22
_atom_site_aniso_U_33
_atom_site_aniso_U_23
_atom_site_aniso_U_13
_atom_site_aniso_U_12
Ir1 0.01393(9) 0.01151(8) 0.01499(8) 0.00140(5) 0.00728(6) 0.00135(6)
N1 0.0152(17) 0.0152(15) 0.0134(14) 0.0008(12) 0.0080(13) 0.0022(12)
N2 0.0184(18) 0.0149(16) 0.0205(16) 0.0008(13) 0.0121(14) -0.0010(13)
N3 0.0173(18) 0.0131(15) 0.0173(15) -0.0002(12) 0.0091(13) 0.0015(12)
N4 0.0136(17) 0.0149(15) 0.0143(14) -0.0026(12) 0.0060(12) -0.0010(12)
N5 0.0154(18) 0.0166(16) 0.0192(16) 0.0017(13) 0.0076(13) 0.0012(13)
C1 0.022(2) 0.0168(19) 0.0186(18) 0.0000(15) 0.0115(16) 0.0008(16)
C2 0.020(2) 0.021(2) 0.0198(19) 0.0005(16) 0.0087(16) -0.0008(16)
C3 0.021(2) 0.0179(19) 0.0200(19) -0.0032(15) 0.0068(16) -0.0027(16)
C4 0.016(2) 0.024(2) 0.0170(18) -0.0001(15) 0.0060(15) 0.0012(16)
C5 0.014(2) 0.0160(18) 0.0177(18) 0.0019(14) 0.0069(15) 0.0052(15)
C6 0.017(2) 0.0177(19) 0.0172(18) 0.0035(15) 0.0104(15) 0.0043(15)
C7 0.025(2) 0.021(2) 0.0157(18) 0.0020(15) 0.0104(16) 0.0046(16)
C8 0.028(3) 0.026(2) 0.020(2) 0.0057(16) 0.0130(18) 0.0058(18)
C9 0.022(2) 0.022(2) 0.025(2) 0.0074(16) 0.0146(17) 0.0039(16)
C10 0.016(2) 0.0166(19) 0.026(2) 0.0025(16) 0.0117(17) 0.0031(15)
C11 0.017(2) 0.0178(19) 0.0177(18) 0.0045(15) 0.0089(16) 0.0053(15)
C12 0.021(2) 0.0180(19) 0.0187(18) 0.0011(15) 0.0094(16) 0.0031(16)
C13 0.020(2) 0.019(2) 0.023(2) 0.0033(16) 0.0092(17) 0.0031(16)
C14 0.017(2) 0.032(2) 0.030(2) 0.0040(19) 0.0066(18) 0.0041(18)
C15 0.028(3) 0.026(2) 0.036(3) 0.010(2) 0.012(2) 0.0147(19)
C16 0.028(3) 0.019(2) 0.031(2) 0.0040(17) 0.0145(19) 0.0063(17)
C17 0.025(2) 0.0139(18) 0.0198(19) 0.0027(15) 0.0097(17) 0.0044(16)
C18 0.025(2) 0.0148(18) 0.0201(19) 0.0034(15) 0.0131(17) 0.0024(16)
C19 0.028(2) 0.0158(19) 0.028(2) -0.0011(16) 0.0155(19) -0.0006(17)
C20 0.038(3) 0.016(2) 0.034(2) -0.0021(18) 0.016(2) -0.0060(18)
C21 0.026(3) 0.025(2) 0.030(2) -0.0026(18) 0.0080(19) -0.0087(18)
C22 0.020(2) 0.018(2) 0.026(2) 0.0040(16) 0.0088(17) -0.0003(16)
C23 0.017(2) 0.0093(16) 0.0180(18) -0.0014(14) 0.0076(15) -0.0019(14)
C24 0.022(2) 0.0116(17) 0.0159(18) -0.0010(14) 0.0079(16) 0.0000(15)
C25 0.024(2) 0.0196(19) 0.025(2) -0.0004(16) 0.0163(18) 0.0027(16)
C26 0.030(3) 0.024(2) 0.0198(19) -0.0017(16) 0.0139(18) 0.0004(18)
C27 0.029(3) 0.022(2) 0.0162(19) 0.0016(16) 0.0080(17) -0.0008(17)
C28 0.021(2) 0.0163(19) 0.0201(19) -0.0010(15) 0.0093(16) -0.0007(15)
C29 0.014(2) 0.0142(18) 0.0181(18) -0.0022(14) 0.0087(15) -0.0035(14)
C30 0.014(2) 0.0127(17) 0.0194(18) -0.0035(14) 0.0099(15) -0.0026(14)
C31 0.016(2) 0.021(2) 0.0179(18) -0.0050(15) 0.0050(15) 0.0015(16)
C32 0.016(2) 0.025(2) 0.0209(19) -0.0088(16) 0.0048(16) 0.0029(16)
C33 0.022(2) 0.028(2) 0.023(2) -0.0049(17) 0.0136(17) 0.0015(17)
C34 0.020(2) 0.026(2) 0.0164(18) 0.0017(16) 0.0089(16) 0.0042(16)
C35 0.018(2) 0.023(2) 0.0220(19) 0.0019(16) 0.0124(17) 0.0041(16)
C36 0.028(3) 0.023(2) 0.024(2) 0.0010(17) 0.0140(18) 0.0074(18)
C37 0.029(3) 0.028(2) 0.024(2) 0.0018(18) 0.0129(19) 0.0069(19)
C38 0.035(3) 0.026(2) 0.026(2) 0.0018(18) 0.014(2) 0.0083(19)
C39 0.025(3) 0.029(2) 0.031(2) -0.0038(19) 0.0102(19) 0.0025(19)
C40 0.036(3) 0.029(3) 0.050(3) -0.013(2) 0.019(2) -0.009(2)
C41 0.026(3) 0.059(3) 0.018(2) -0.007(2) 0.0034(19) 0.022(2)
P1 0.0176(5) 0.0173(5) 0.0150(4) 0.0004(4) 0.0063(4) -0.0004(4)
F1 0.069(2) 0.0329(15) 0.0278(14) -0.0014(12) 0.0264(14) 0.0169(14)
F2 0.0293(15) 0.0259(13) 0.0195(12) 0.0065(10) 0.0046(10) 0.0014(11)
F3 0.0223(15) 0.0285(14) 0.0408(16) 0.0118(12) 0.0017(12) -0.0071(11)
F4 0.063(2) 0.0201(13) 0.0328(14) 0.0011(11) 0.0348(14) 0.0014(13)
F5 0.0287(15) 0.0243(13) 0.0200(12) 0.0074(10) 0.0080(10) 0.0005(10)
F6 0.0203(15) 0.0495(18) 0.0336(14) 0.0095(13) 0.0083(11) -0.0076(12)
C42 0.045(3) 0.047(3) 0.034(3) 0.001(2) 0.019(2) 0.005(3)
Cl1 0.0556(9) 0.0379(7) 0.0523(8) -0.0057(6) 0.0236(7) -0.0007(6)
Cl2 0.0450(8) 0.0450(7) 0.0379(7) -0.0026(6) 0.0142(6) 0.0066(6)
C43 0.042(3) 0.023(2) 0.049(3) -0.004(2) 0.026(3) 0.000(2)
Cl3 0.0409(7) 0.0296(6) 0.0348(6) -0.0023(5) 0.0150(5) 0.0013(5)
Cl4 0.0397(8) 0.0389(7) 0.0553(8) 0.0050(6) 0.0266(6) 0.0039(6)

loop_
_atom_type_symbol
_atom_type_description
_atom_type_scat_dispersion_real
_atom_type_scat_dispersion_imag
_atom_type_scat_source
C C 0.0033 0.0016 'International Tables Vol C Tables 4.2.6.8 and 6.1.1.4'
H H 0.0000 0.0000 'International Tables Vol C Tables 4.2.6.8 and 6.1.1.4'
N N 0.0061 0.0033 'International Tables Vol C Tables 4.2.6.8 and 6.1.1.4'
F F 0.0171 0.0103 'International Tables Vol C Tables 4.2.6.8 and 6.1.1.4'
P P 0.1023 0.0942 'International Tables Vol C Tables 4.2.6.8 and 6.1.1.4'
Cl Cl 0.1484 0.1585 'International Tables Vol C Tables 4.2.6.8 and 6.1.1.4'
Ir Ir -1.4442 7.9887 'International Tables Vol C Tables 4.2.6.8 and 6.1.1.4'

loop_
_geom_angle_atom_site_label_1
_geom_angle_atom_site_label_2
_geom_angle_atom_site_label_3
_geom_angle
C12 Ir1 N2 80.46(15)
C12 Ir1 N1 92.48(14)
N2 Ir1 N1 170.63(12)
C12 Ir1 C11 84.62(16)
N2 Ir1 C11 93.28(14)
N1 Ir1 C11 79.83(14)
C12 Ir1 C23 103.23(16)
N2 Ir1 C23 88.72(13)
N1 Ir1 C23 98.95(13)
C11 Ir1 C23 172.13(15)
C12 Ir1 N5 176.64(14)
N2 Ir1 N5 96.19(13)
N1 Ir1 N5 90.88(12)
C11 Ir1 N5 95.92(14)
C23 Ir1 N5 76.28(14)
C1 N1 C5 119.2(3)
C1 N1 Ir1 124.4(3)
C5 N1 Ir1 116.2(3)
C22 N2 C18 119.8(3)
C22 N2 Ir1 124.9(3)
C18 N2 Ir1 115.3(3)
C23 N3 C24 111.3(3)
C23 N3 C35 124.5(3)
C24 N3 C35 124.2(3)
C23 N4 C30 118.2(3)
C23 N4 C29 110.4(3)
C30 N4 C29 131.3(3)
C34 N5 C30 118.0(3)
C34 N5 Ir1 125.2(3)
C30 N5 Ir1 116.8(3)
N1 C1 C2 122.1(4)
N1 C1 H1 118.9
C2 C1 H1 118.9
C1 C2 C3 119.3(4)
C1 C2 H2 120.3
C3 C2 H2 120.3
C4 C3 C2 118.8(4)
C4 C3 H3 120.6
C2 C3 H3 120.6
C3 C4 C5 120.4(4)
C3 C4 H4 119.8
C5 C4 H4 119.8
N1 C5 C4 120.1(4)
N1 C5 C6 114.6(3)
C4 C5 C6 125.3(3)
C7 C6 C11 121.3(4)
C7 C6 C5 123.3(4)
C11 C6 C5 115.4(3)
C8 C7 C6 119.8(4)
C8 C7 H7 120.1
C6 C7 H7 120.1
C9 C8 C7 120.0(4)
C9 C8 H8 120.0
C7 C8 H8 120.0
C8 C9 C10 120.3(4)
C8 C9 H9 119.9
C10 C9 H9 119.9
C11 C10 C9 121.3(4)
C11 C10 H10 119.4
C9 C10 H10 119.4
C10 C11 C6 117.2(4)
C10 C11 Ir1 129.0(3)
C6 C11 Ir1 113.8(3)
C13 C12 C17 117.1(4)
C13 C12 Ir1 128.8(3)
C17 C12 Ir1 113.9(3)
C14 C13 C12 121.3(4)
C14 C13 H13 119.3
C12 C13 H13 119.3
C13 C14 C15 120.6(4)
C13 C14 H14 119.7
C15 C14 H14 119.7
C16 C15 C14 120.0(4)
C16 C15 H15 120.0
C14 C15 H15 120.0
C15 C16 C17 119.9(4)
C15 C16 H16 120.1
C17 C16 H16 120.1
C16 C17 C12 121.1(4)
C16 C17 C18 123.8(4)
C12 C17 C18 115.1(4)
N2 C18 C19 119.2(4)
N2 C18 C17 114.7(3)
C19 C18 C17 126.1(4)
C20 C19 C18 120.3(4)
C20 C19 H19 119.9
C18 C19 H19 119.9
C19 C20 C21 119.4(4)
C19 C20 H20 120.3
C21 C20 H20 120.3
C22 C21 C20 119.0(4)
C22 C21 H21 120.5
C20 C21 H21 120.5
N2 C22 C21 122.3(4)
N2 C22 H22 118.8
C21 C22 H22 118.8
N3 C23 N4 105.6(3)
N3 C23 Ir1 138.8(3)
N4 C23 Ir1 115.2(3)
C25 C24 C29 122.6(4)
C25 C24 N3 130.0(4)
C29 C24 N3 107.4(3)
C24 C25 C26 116.9(4)
C24 C25 H25 121.5
C26 C25 H25 121.5
C25 C26 C27 120.8(4)
C25 C26 H26 119.6
C27 C26 H26 119.6
C28 C27 C26 122.1(4)
C28 C27 H27 119.0
C26 C27 H27 119.0
C27 C28 C29 116.9(4)
C27 C28 H28 121.6
C29 C28 H28 121.6
C24 C29 C28 120.7(4)
C24 C29 N4 105.4(3)
C28 C29 N4 133.9(4)
N5 C30 C31 122.7(4)
N5 C30 N4 113.0(3)
C31 C30 N4 124.4(3)
C30 C31 C32 119.2(4)
C30 C31 H31 120.4
C32 C31 H31 120.4
C31 C32 C33 118.1(4)
C31 C32 C41 120.8(4)
C33 C32 C41 121.2(4)
C34 C33 C32 119.9(4)
C34 C33 H33 120.1
C32 C33 H33 120.1
N5 C34 C33 122.2(4)
N5 C34 H34 118.9
C33 C34 H34 118.9
N3 C35 C36 112.2(3)
N3 C35 H35A 109.2
C36 C35 H35A 109.2
N3 C35 H35B 109.2
C36 C35 H35B 109.2
H35A C35 H35B 107.9
C37 C36 C35 110.1(4)
C37 C36 H36A 109.6
C35 C36 H36A 109.6
C37 C36 H36B 109.6
C35 C36 H36B 109.6
H36A C36 H36B 108.2
C36 C37 C38 115.3(4)
C36 C37 H37A 108.4
C38 C37 H37A 108.4
C36 C37 H37B 108.4
C38 C37 H37B 108.4
H37A C37 H37B 107.5
C39 C38 C37 115.3(4)
C39 C38 H38A 108.5
C37 C38 H38A 108.5
C39 C38 H38B 108.5
C37 C38 H38B 108.5
H38A C38 H38B 107.5
C38 C39 C40 113.0(4)
C38 C39 H39A 109.0
C40 C39 H39A 109.0
C38 C39 H39B 109.0
C40 C39 H39B 109.0
H39A C39 H39B 107.8
C39 C40 H40A 109.5
C39 C40 H40B 109.5
H40A C40 H40B 109.5
C39 C40 H40C 109.5
H40A C40 H40C 109.5
H40B C40 H40C 109.5
C32 C41 H41A 109.5
C32 C41 H41B 109.5
H41A C41 H41B 109.5
C32 C41 H41C 109.5
H41A C41 H41C 109.5
H41B C41 H41C 109.5
F1 P1 F3 90.98(18)
F1 P1 F4 179.48(17)
F3 P1 F4 89.36(17)
F1 P1 F2 89.77(15)
F3 P1 F2 89.95(14)
F4 P1 F2 90.63(14)
F1 P1 F6 90.10(18)
F3 P1 F6 178.69(17)
F4 P1 F6 89.55(16)
F2 P1 F6 90.79(14)
F1 P1 F5 90.20(14)
F3 P1 F5 89.77(14)
F4 P1 F5 89.41(14)
F2 P1 F5 179.72(16)
F6 P1 F5 89.49(14)
Cl2 C42 Cl1 111.2(3)
Cl2 C42 H42A 109.4
Cl1 C42 H42A 109.4
Cl2 C42 H42B 109.4
Cl1 C42 H42B 109.4
H42A C42 H42B 108.0
Cl3 C43 Cl4 112.0(3)
Cl3 C43 H43A 109.2
Cl4 C43 H43A 109.2
Cl3 C43 H43B 109.2
Cl4 C43 H43B 109.2
H43A C43 H43B 107.9

loop_
_geom_bond_atom_site_label_1
_geom_bond_atom_site_label_2
_geom_bond_distance
Ir1 C12 2.025(4)
Ir1 N2 2.062(3)
Ir1 N1 2.063(3)
Ir1 C11 2.066(4)
Ir1 C23 2.066(4)
Ir1 N5 2.150(3)
N1 C1 1.356(5)
N1 C5 1.371(5)
N2 C22 1.360(5)
N2 C18 1.365(5)
N3 C23 1.346(5)
N3 C24 1.405(5)
N3 C35 1.466(5)
N4 C23 1.399(5)
N4 C30 1.409(5)
N4 C29 1.415(5)
N5 C34 1.354(5)
N5 C30 1.360(5)
C1 C2 1.385(6)
C1 H1 0.9500
C2 C3 1.390(5)
C2 H2 0.9500
C3 C4 1.385(6)
C3 H3 0.9500
C4 C5 1.399(5)
C4 H4 0.9500
C5 C6 1.470(5)
C6 C7 1.403(5)
C6 C11 1.420(6)
C7 C8 1.387(6)
C7 H7 0.9500
C8 C9 1.385(6)
C8 H8 0.9500
C9 C10 1.408(6)
C9 H9 0.9500
C10 C11 1.396(6)
C10 H10 0.9500
C12 C13 1.404(6)
C12 C17 1.424(5)
C13 C14 1.391(6)
C13 H13 0.9500
C14 C15 1.394(7)
C14 H14 0.9500
C15 C16 1.377(7)
C15 H15 0.9500
C16 C17 1.408(6)
C16 H16 0.9500
C17 C18 1.463(6)
C18 C19 1.412(6)
C19 C20 1.377(6)
C19 H19 0.9500
C20 C21 1.389(6)
C20 H20 0.9500
C21 C22 1.371(6)
C21 H21 0.9500
C22 H22 0.9500
C24 C25 1.389(5)
C24 C29 1.392(6)
C25 C26 1.395(6)
C25 H25 0.9500
C26 C27 1.407(6)
C26 H26 0.9500
C27 C28 1.391(6)
C27 H27 0.9500
C28 C29 1.404(5)
C28 H28 0.9500
C30 C31 1.386(5)
C31 C32 1.395(6)
C31 H31 0.9500
C32 C33 1.396(6)
C32 C41 1.507(6)
C33 C34 1.385(6)
C33 H33 0.9500
C34 H34 0.9500
C35 C36 1.531(6)
C35 H35A 0.9900
C35 H35B 0.9900
C36 C37 1.522(6)
C36 H36A 0.9900
C36 H36B 0.9900
C37 C38 1.544(6)
C37 H37A 0.9900
C37 H37B 0.9900
C38 C39 1.529(6)
C38 H38A 0.9900
C38 H38B 0.9900
C39 C40 1.529(6)
C39 H39A 0.9900
C39 H39B 0.9900
C40 H40A 0.9800
C40 H40B 0.9800
C40 H40C 0.9800
C41 H41A 0.9800
C41 H41B 0.9800
C41 H41C 0.9800
P1 F1 1.597(3)
P1 F3 1.600(3)
P1 F4 1.601(3)
P1 F2 1.604(2)
P1 F6 1.609(3)
P1 F5 1.614(2)
C42 Cl2 1.772(6)
C42 Cl1 1.793(6)
C42 H42A 0.9900
C42 H42B 0.9900
C43 Cl3 1.773(5)
C43 Cl4 1.775(5)
C43 H43A 0.9900
C43 H43B 0.9900

loop_
_geom_torsion_atom_site_label_1
_geom_torsion_atom_site_label_2
_geom_torsion_atom_site_label_3
_geom_torsion_atom_site_label_4
_geom_torsion
C12 Ir1 N1 C1 95.3(3)
C11 Ir1 N1 C1 179.4(3)
C23 Ir1 N1 C1 -8.5(3)
N5 Ir1 N1 C1 -84.7(3)
C12 Ir1 N1 C5 -79.2(3)
C11 Ir1 N1 C5 4.9(3)
C23 Ir1 N1 C5 177.0(3)
N5 Ir1 N1 C5 100.7(3)
C12 Ir1 N2 C22 -174.9(3)
C11 Ir1 N2 C22 101.1(3)
C23 Ir1 N2 C22 -71.3(3)
N5 Ir1 N2 C22 4.8(3)
C12 Ir1 N2 C18 5.0(3)
C11 Ir1 N2 C18 -78.9(3)
C23 Ir1 N2 C18 108.7(3)
N5 Ir1 N2 C18 -175.3(3)
N2 Ir1 N5 C34 97.7(3)
N1 Ir1 N5 C34 -76.1(3)
C11 Ir1 N5 C34 3.8(3)
C23 Ir1 N5 C34 -175.1(4)
N2 Ir1 N5 C30 -83.8(3)
N1 Ir1 N5 C30 102.4(3)
C11 Ir1 N5 C30 -177.7(3)
C23 Ir1 N5 C30 3.4(3)
C5 N1 C1 C2 0.3(6)
Ir1 N1 C1 C2 -174.1(3)
N1 C1 C2 C3 0.2(6)
C1 C2 C3 C4 -0.4(6)
C2 C3 C4 C5 0.2(6)
C1 N1 C5 C4 -0.5(5)
Ir1 N1 C5 C4 174.4(3)
C1 N1 C5 C6 -179.7(3)
Ir1 N1 C5 C6 -4.9(4)
C3 C4 C5 N1 0.2(6)
C3 C4 C5 C6 179.4(4)
N1 C5 C6 C7 -179.4(4)
C4 C5 C6 C7 1.4(6)
N1 C5 C6 C11 1.5(5)
C4 C5 C6 C11 -177.7(4)
C11 C6 C7 C8 -1.2(6)
C5 C6 C7 C8 179.7(4)
C6 C7 C8 C9 0.3(6)
C7 C8 C9 C10 0.4(6)
C8 C9 C10 C11 -0.3(6)
C9 C10 C11 C6 -0.6(6)
C9 C10 C11 Ir1 177.0(3)
C7 C6 C11 C10 1.3(6)
C5 C6 C11 C10 -179.6(3)
C7 C6 C11 Ir1 -176.6(3)
C5 C6 C11 Ir1 2.5(4)
C12 Ir1 C11 C10 -88.0(4)
N2 Ir1 C11 C10 -7.9(4)
N1 Ir1 C11 C10 178.5(4)
N5 Ir1 C11 C10 88.7(4)
C12 Ir1 C11 C6 89.6(3)
N2 Ir1 C11 C6 169.7(3)
N1 Ir1 C11 C6 -3.9(3)
N5 Ir1 C11 C6 -93.7(3)
N2 Ir1 C12 C13 179.8(4)
N1 Ir1 C12 C13 -6.4(4)
C11 Ir1 C12 C13 -85.9(4)
C23 Ir1 C12 C13 93.4(4)
N2 Ir1 C12 C17 -6.9(3)
N1 Ir1 C12 C17 166.9(3)
C11 Ir1 C12 C17 87.4(3)
C23 Ir1 C12 C17 -93.3(3)
C17 C12 C13 C14 1.0(6)
Ir1 C12 C13 C14 174.1(3)
C12 C13 C14 C15 -1.0(7)
C13 C14 C15 C16 0.6(7)
C14 C15 C16 C17 -0.1(7)
C15 C16 C17 C12 0.0(7)
C15 C16 C17 C18 177.4(4)
C13 C12 C17 C16 -0.5(6)
Ir1 C12 C17 C16 -174.6(3)
C13 C12 C17 C18 -178.0(4)
Ir1 C12 C17 C18 7.8(5)
C22 N2 C18 C19 -1.6(6)
Ir1 N2 C18 C19 178.5(3)
C22 N2 C18 C17 177.8(4)
Ir1 N2 C18 C17 -2.2(4)
C16 C17 C18 N2 178.8(4)
C12 C17 C18 N2 -3.7(5)
C16 C17 C18 C19 -1.9(7)
C12 C17 C18 C19 175.6(4)
N2 C18 C19 C20 1.8(6)
C17 C18 C19 C20 -177.5(4)
C18 C19 C20 C21 -0.5(7)
C19 C20 C21 C22 -0.9(7)
C18 N2 C22 C21 0.2(6)
Ir1 N2 C22 C21 -179.9(3)
C20 C21 C22 N2 1.1(7)
C24 N3 C23 N4 0.1(4)
C35 N3 C23 N4 -179.8(3)
C24 N3 C23 Ir1 171.9(3)
C35 N3 C23 Ir1 -8.0(6)
C30 N4 C23 N3 -177.8(3)
C29 N4 C23 N3 0.2(4)
C30 N4 C23 Ir1 8.2(4)
C29 N4 C23 Ir1 -173.9(2)
C12 Ir1 C23 N3 -0.6(4)
N2 Ir1 C23 N3 -80.5(4)
N1 Ir1 C23 N3 94.1(4)
N5 Ir1 C23 N3 -177.2(4)
C12 Ir1 C23 N4 170.7(3)
N2 Ir1 C23 N4 90.8(3)
N1 Ir1 C23 N4 -94.6(3)
N5 Ir1 C23 N4 -5.9(2)
C23 N3 C24 C25 179.7(4)
C35 N3 C24 C25 -0.4(6)
C23 N3 C24 C29 -0.3(4)
C35 N3 C24 C29 179.6(3)
C29 C24 C25 C26 -1.4(6)
N3 C24 C25 C26 178.6(4)
C24 C25 C26 C27 -0.5(6)
C25 C26 C27 C28 1.4(7)
C26 C27 C28 C29 -0.4(6)
C25 C24 C29 C28 2.4(6)
N3 C24 C29 C28 -177.5(3)
C25 C24 C29 N4 -179.7(4)
N3 C24 C29 N4 0.4(4)
C27 C28 C29 C24 -1.4(6)
C27 C28 C29 N4 -178.7(4)
C23 N4 C29 C24 -0.4(4)
C30 N4 C29 C24 177.2(4)
C23 N4 C29 C28 177.2(4)
C30 N4 C29 C28 -5.2(7)
C34 N5 C30 C31 -1.3(6)
Ir1 N5 C30 C31 -179.9(3)
C34 N5 C30 N4 178.4(3)
Ir1 N5 C30 N4 -0.2(4)
C23 N4 C30 N5 -5.1(5)
C29 N4 C30 N5 177.4(3)
C23 N4 C30 C31 174.6(4)
C29 N4 C30 C31 -2.9(6)
N5 C30 C31 C32 0.4(6)
N4 C30 C31 C32 -179.3(4)
C30 C31 C32 C33 0.9(6)
C30 C31 C32 C41 179.9(4)
C31 C32 C33 C34 -1.2(6)
C41 C32 C33 C34 179.8(4)
C30 N5 C34 C33 1.0(6)
Ir1 N5 C34 C33 179.4(3)
C32 C33 C34 N5 0.3(7)
C23 N3 C35 C36 98.4(4)
C24 N3 C35 C36 -81.4(5)
N3 C35 C36 C37 -173.8(3)
C35 C36 C37 C38 175.1(4)
C36 C37 C38 C39 63.4(6)
C37 C38 C39 C40 164.7(4)
